data_7121983
loop_
_publ_author_name
'Liu, Wen'
'Cao, Weidi'
'Hu, Haipeng'
'Lin, Lili'
'Feng, Xiaoming'

_publ_section_title
;
 Dynamic kinetic asymmetric transformations of \b-halo-\a-keto esters by
 N,N'-dioxide/Ni(ii)-catalyzed carbonyl-ene reaction.
;
_journal_issue 64
_journal_name_full 'Chemical communications (Cambridge, England)'
_journal_page_first 8901
_journal_page_last 8904
_journal_paper_doi 10.1039/c8cc04993a
_journal_volume 54
_journal_year 2018
_chemical_absolute_configuration ad
_chemical_formula_moiety 'C24 H20 Br N O4'
_chemical_formula_sum 'C24 H20 Br N O4'
_chemical_formula_weight 466.32
_space_group_crystal_system monoclinic
_space_group_IT_number 4
_space_group_name_Hall 'P 2yb'
_space_group_name_H-M_alt 'P 1 21 1'
_symmetry_space_group_name_Hall 'P 2yb'
_symmetry_space_group_name_H-M 'P 1 21 1'
_atom_sites_solution_hydrogens geom
_atom_sites_solution_primary iterative
_audit_creation_date 2017-04-18
_audit_creation_method
;
Olex2 1.2
(compiled 2016.02.19 svn.r3266 for OlexSys, GUI svn.r5155)
;
_audit_update_record
;
2017-10-07 deposited with the CCDC.
2018-07-16 downloaded from the CCDC.
;
_cell_angle_alpha 90
_cell_angle_beta 97.421(2)
_cell_angle_gamma 90
_cell_formula_units_Z 2
_cell_length_a 5.71336(13)
_cell_length_b 14.1891(3)
_cell_length_c 12.7481(3)
_cell_measurement_reflns_used 3612
_cell_measurement_temperature 137
_cell_measurement_theta_max 72.1840
_cell_measurement_theta_min 4.6890
_cell_volume 1024.80(4)
_computing_cell_refinement
;
CrysAlisPro, Agilent Technologies,
Version 1.171.37.35 (release 13-08-2014 CrysAlis171 .NET)
(compiled Aug 13 2014,18:06:01)
;
_computing_data_collection
;
CrysAlisPro, Agilent Technologies,
Version 1.171.37.35 (release 13-08-2014 CrysAlis171 .NET)
(compiled Aug 13 2014,18:06:01)
;
_computing_data_reduction
;
CrysAlisPro, Agilent Technologies,
Version 1.171.37.35 (release 13-08-2014 CrysAlis171 .NET)
(compiled Aug 13 2014,18:06:01)
;
_computing_molecular_graphics 'Olex2 (Dolomanov et al., 2009)'
_computing_publication_material 'Olex2 (Dolomanov et al., 2009)'
_computing_structure_refinement 'ShelXL (Sheldrick, 2015)'
_computing_structure_solution 'olex2.solve (Bourhis et al., 2015)'
_diffrn_ambient_environment air
_diffrn_ambient_temperature 137
_diffrn_detector 'CCD plate'
_diffrn_detector_area_resol_mean 15.9595
_diffrn_detector_type EosS2
_diffrn_measured_fraction_theta_full 0.998
_diffrn_measured_fraction_theta_max 0.969
_diffrn_measurement_details
;
#__ type_ start__ end____ width___ exp.time_
  1 omega  -31.00   53.00   1.0000    1.0000
omega____ theta____ kappa____ phi______ frames
    -       36.2921  -57.0000 -180.0000 84

#__ type_ start__ end____ width___ exp.time_
  2 omega  -31.00   53.00   1.0000    1.0000
omega____ theta____ kappa____ phi______ frames
    -       36.2921  -57.0000   90.0000 84

#__ type_ start__ end____ width___ exp.time_
  3 omega  -31.00   53.00   1.0000    1.0000
omega____ theta____ kappa____ phi______ frames
    -       36.2921  -57.0000   60.0000 84

#__ type_ start__ end____ width___ exp.time_
  4 omega   23.00   90.00   1.0000    1.0000
omega____ theta____ kappa____ phi______ frames
    -       36.2921 -125.0000    0.0000 67

#__ type_ start__ end____ width___ exp.time_
  5 omega    7.00  108.00   1.0000    1.0000
omega____ theta____ kappa____ phi______ frames
    -       36.2921   19.0000   60.0000 101

#__ type_ start__ end____ width___ exp.time_
  6 omega   40.00   98.00   1.0000    3.8000
omega____ theta____ kappa____ phi______ frames
    -      108.0000  -45.0000  -60.0000 58

#__ type_ start__ end____ width___ exp.time_
  7 omega   39.00  109.00   1.0000    3.8000
omega____ theta____ kappa____ phi______ frames
    -      108.0000  -94.0000  -30.0000 70

#__ type_ start__ end____ width___ exp.time_
  8 omega   38.00   91.00   1.0000    3.8000
omega____ theta____ kappa____ phi______ frames
    -      108.0000  -30.0000 -120.0000 53

#__ type_ start__ end____ width___ exp.time_
  9 omega   38.00   91.00   1.0000    3.8000
omega____ theta____ kappa____ phi______ frames
    -      108.0000  -30.0000 -180.0000 53

#__ type_ start__ end____ width___ exp.time_
 10 omega   41.00  126.00   1.0000    3.8000
omega____ theta____ kappa____ phi______ frames
    -      108.0000  -61.0000   90.0000 85

#__ type_ start__ end____ width___ exp.time_
 11 omega   38.00   91.00   1.0000    3.8000
omega____ theta____ kappa____ phi______ frames
    -      108.0000  -30.0000   30.0000 53

#__ type_ start__ end____ width___ exp.time_
 12 omega  100.00  178.00   1.0000    3.8000
omega____ theta____ kappa____ phi______ frames
    -      108.0000  111.0000  150.0000 78

#__ type_ start__ end____ width___ exp.time_
 13 omega   39.00   92.00   1.0000    3.8000
omega____ theta____ kappa____ phi______ frames
    -      108.0000  -37.0000   93.0000 53

#__ type_ start__ end____ width___ exp.time_
 14 omega   38.00   91.00   1.0000    3.8000
omega____ theta____ kappa____ phi______ frames
    -      108.0000  -30.0000  150.0000 53

#__ type_ start__ end____ width___ exp.time_
 15 omega   38.00   91.00   1.0000    3.8000
omega____ theta____ kappa____ phi______ frames
    -      108.0000  -30.0000    0.0000 53

#__ type_ start__ end____ width___ exp.time_
 16 omega   38.00   91.00   1.0000    3.8000
omega____ theta____ kappa____ phi______ frames
    -      108.0000  -30.0000  -60.0000 53

#__ type_ start__ end____ width___ exp.time_
 17 omega    2.00   32.00   1.0000    1.0000
omega____ theta____ kappa____ phi______ frames
    -       36.2921   90.0000 -120.6548 30

#__ type_ start__ end____ width___ exp.time_
 18 omega   20.00   73.00   1.0000    1.0000
omega____ theta____ kappa____ phi______ frames
    -       36.2921   57.0000 -150.0000 53

#__ type_ start__ end____ width___ exp.time_
 19 omega   17.00  105.00   1.0000    1.0000
omega____ theta____ kappa____ phi______ frames
    -       36.2921   38.0000  150.0000 88
;
_diffrn_measurement_device 'four-circle diffractometer'
_diffrn_measurement_device_type 'New Gemini, Dual, Cu at zero, EosS2'
_diffrn_measurement_method '\w scans'
_diffrn_orient_matrix_UB_11 -0.0545971000
_diffrn_orient_matrix_UB_12 0.0505775000
_diffrn_orient_matrix_UB_13 -0.1073697000
_diffrn_orient_matrix_UB_21 -0.2664079000
_diffrn_orient_matrix_UB_22 -0.0073649000
_diffrn_orient_matrix_UB_23 0.0077737000
_diffrn_orient_matrix_UB_31 0.0086804000
_diffrn_orient_matrix_UB_32 0.0957323000
_diffrn_orient_matrix_UB_33 0.0570947000
_diffrn_radiation_monochromator graphite
_diffrn_radiation_probe x-ray
_diffrn_radiation_type CuK\a
_diffrn_radiation_wavelength 1.54184
_diffrn_reflns_av_R_equivalents 0.0339
_diffrn_reflns_av_unetI/netI 0.0407
_diffrn_reflns_Laue_measured_fraction_full 0.998
_diffrn_reflns_Laue_measured_fraction_max 0.969
_diffrn_reflns_limit_h_max 6
_diffrn_reflns_limit_h_min -6
_diffrn_reflns_limit_k_max 17
_diffrn_reflns_limit_k_min -10
_diffrn_reflns_limit_l_max 15
_diffrn_reflns_limit_l_min -14
_diffrn_reflns_number 5995
_diffrn_reflns_point_group_measured_fraction_full 0.719
_diffrn_reflns_point_group_measured_fraction_max 0.688
_diffrn_reflns_theta_full 67.684
_diffrn_reflns_theta_max 72.950
_diffrn_reflns_theta_min 4.685
_diffrn_source 'Enhance (Cu) X-ray Source'
_exptl_absorpt_coefficient_mu 2.998
_exptl_absorpt_correction_T_max 1.00000
_exptl_absorpt_correction_T_min 0.55726
_exptl_absorpt_correction_type multi-scan
_exptl_absorpt_process_details
;
CrysAlisPro, Agilent Technologies,
Version 1.171.37.35 (release 13-08-2014 CrysAlis171 .NET)
(compiled Aug 13 2014,18:06:01)
Empirical absorption correction using spherical harmonics,
 implemented in SCALE3 ABSPACK scaling algorithm.
;
_exptl_crystal_colour 'clear light colourless'
_exptl_crystal_colour_lustre clear
_exptl_crystal_colour_modifier light
_exptl_crystal_colour_primary colourless
_exptl_crystal_density_diffrn 1.511
_exptl_crystal_description plate
_exptl_crystal_F_000 476
_exptl_crystal_size_max 0.5
_exptl_crystal_size_mid 0.5
_exptl_crystal_size_min 0.3
_refine_diff_density_max 0.726
_refine_diff_density_min -0.558
_refine_diff_density_rms 0.098
_refine_ls_abs_structure_details
;
 Flack x determined using 722 quotients [(I+)-(I-)]/[(I+)+(I-)]
 (Parsons, Flack and Wagner, Acta Cryst. B69 (2013) 249-259).
;
_refine_ls_abs_structure_Flack 0.001(18)
_refine_ls_extinction_method none
_refine_ls_goodness_of_fit_ref 1.061
_refine_ls_hydrogen_treatment constr
_refine_ls_matrix_type full
_refine_ls_number_parameters 273
_refine_ls_number_reflns 2815
_refine_ls_number_restraints 1
_refine_ls_restrained_S_all 1.061
_refine_ls_R_factor_all 0.0447
_refine_ls_R_factor_gt 0.0444
_refine_ls_shift/su_max 0.001
_refine_ls_shift/su_mean 0.000
_refine_ls_structure_factor_coef Fsqd
_refine_ls_weighting_details 'w=1/[\s^2^(Fo^2^)+(0.0900P)^2^] where P=(Fo^2^+2Fc^2^)/3'
_refine_ls_weighting_scheme calc
_refine_ls_wR_factor_gt 0.1105
_refine_ls_wR_factor_ref 0.1111
_reflns_Friedel_coverage 0.363
_reflns_Friedel_fraction_full 0.414
_reflns_Friedel_fraction_max 0.383
_reflns_number_gt 2778
_reflns_number_total 2815
_reflns_threshold_expression 'I > 2\s(I)'
_cod_data_source_file c8cc04993a2.cif
_cod_data_source_block fxm-lw-sub-2-137k
_cod_depositor_comments 'Adding full bibliography for 7121983.cif.'
_cod_database_code 7121983
_shelx_space_group_comment
;
The symmetry employed for this shelxl refinement is uniquely defined
by the following loop, which should always be used as a source of
symmetry information in preference to the above space-group names.
They are only intended as comments.
;
_reflns_odcompleteness_completeness 99.84
_reflns_odcompleteness_iscentric 1
_reflns_odcompleteness_theta 66.97
_olex2_refinement_description
;
1. Fixed Uiso
 At 1.2 times of:
  All C(H) groups, All C(H,H) groups
 At 1.5 times of:
  All C(H,H,H) groups, All O(H) groups
2.a Ternary CH refined with riding coordinates:
 C25(H25)
2.b Secondary CH2 refined with riding coordinates:
 C17(H17A,H17B)
2.c Aromatic/amide H refined with riding coordinates:
 C5(H5), C7(H7), C9(H9), C12(H12), C16(H16), C19(H19), C21(H21), C22(H22),
 C24(H24), C26(H26), C27(H27), C29(H29), C35(H35)
2.d Idealised Me refined as rotating group:
 C14(H14A,H14B,H14C)
2.e Idealised tetrahedral OH refined as rotating group:
 O3(H3)
;
_shelx_shelxl_version_number 2014/7
_olex2_date_sample_data_collection 2017-04-18
_olex2_submission_special_instructions 'No special instructions were received'

loop_
_space_group_symop_operation_xyz
'x, y, z'
'-x, y+1/2, -z'

loop_
_atom_site_label
_atom_site_type_symbol
_atom_site_fract_x
_atom_site_fract_y
_atom_site_fract_z
_atom_site_U_iso_or_equiv
_atom_site_adp_type
_atom_site_occupancy
_atom_site_site_symmetry_order
_atom_site_calc_flag
_atom_site_refinement_flags_posn
Br1 Br -0.52657(8) -0.54288(4) -0.65540(3) 0.02846(18) Uani 1 1 d .
O2 O -0.7927(5) -0.5382(3) -0.4242(2) 0.0265(6) Uani 1 1 d .
O3 O -0.9508(5) -0.4200(3) -0.5790(3) 0.0233(7) Uani 1 1 d .
H3 H -0.9893 -0.4757 -0.5667 0.035 Uiso 1 1 calc GR
O4 O -0.8795(6) -0.3427(3) -0.3227(2) 0.0230(7) Uani 1 1 d .
C5 C -0.9637(8) -0.4330(4) -0.1346(4) 0.0226(9) Uani 1 1 d .
H5 H -0.8251 -0.4473 -0.1654 0.027 Uiso 1 1 calc R
C6 C -1.2156(8) -0.4592(4) 0.0039(4) 0.0226(9) Uani 1 1 d .
C7 C -1.3189(9) -0.3418(4) -0.1328(4) 0.0250(10) Uani 1 1 d .
H7 H -1.4235 -0.2944 -0.1636 0.030 Uiso 1 1 calc R
C8 C -0.8888(8) -0.2865(4) -0.4115(3) 0.0216(9) Uani 1 1 d .
C9 C -1.3667(8) -0.3878(4) -0.0445(4) 0.0250(10) Uani 1 1 d .
H9 H -1.5050 -0.3717 -0.0144 0.030 Uiso 1 1 calc R
C10 C -0.7194(8) -0.4031(3) -0.5308(4) 0.0218(9) Uani 1 1 d .
O11 O -0.4333(6) -0.4698(3) -0.3996(3) 0.0243(7) Uani 1 1 d .
C12 C -1.2592(9) -0.5069(4) 0.0955(4) 0.0275(11) Uani 1 1 d .
H12 H -1.3958 -0.4916 0.1273 0.033 Uiso 1 1 calc R
C13 C -1.0102(8) -0.4834(4) -0.0436(3) 0.0215(9) Uani 1 1 d .
C14 C -0.3474(9) -0.5449(5) -0.3281(3) 0.0327(10) Uani 1 1 d .
H14A H -0.4003 -0.6057 -0.3590 0.049 Uiso 1 1 calc GR
H14B H -0.4092 -0.5365 -0.2605 0.049 Uiso 1 1 calc GR
H14C H -0.1745 -0.5434 -0.3164 0.049 Uiso 1 1 calc GR
N15 N -1.1868(7) -0.2465(3) -0.3229(3) 0.0234(8) Uani 1 1 d .
C16 C -0.6240(10) -0.2211(4) -0.8761(4) 0.0274(11) Uani 1 1 d .
H16 H -0.6422 -0.1781 -0.9338 0.033 Uiso 1 1 calc R
C17 C -0.7076(8) -0.3029(4) -0.4832(4) 0.0236(10) Uani 1 1 d .
H17A H -0.5490 -0.2928 -0.4434 0.028 Uiso 1 1 calc R
H17B H -0.7294 -0.2563 -0.5414 0.028 Uiso 1 1 calc R
C18 C -1.1121(8) -0.3645(4) -0.1795(3) 0.0221(9) Uani 1 1 d .
C19 C -1.1095(10) -0.5751(4) 0.1402(4) 0.0318(11) Uani 1 1 d .
H19 H -1.1402 -0.6059 0.2031 0.038 Uiso 1 1 calc R
C20 C -1.0674(8) -0.3144(4) -0.2747(4) 0.0220(9) Uani 1 1 d .
C21 C -0.4161(9) -0.2223(4) -0.8065(4) 0.0287(10) Uani 1 1 d .
H21 H -0.2909 -0.1807 -0.8169 0.034 Uiso 1 1 calc R
C22 C -0.8599(8) -0.5542(5) 0.0037(3) 0.0273(11) Uani 1 1 d .
H22 H -0.7219 -0.5707 -0.0264 0.033 Uiso 1 1 calc R
C23 C -0.6562(8) -0.4776(4) -0.4444(4) 0.0216(9) Uani 1 1 d .
C24 C -0.3911(8) -0.2850(4) -0.7207(4) 0.0243(9) Uani 1 1 d .
H24 H -0.2487 -0.2859 -0.6732 0.029 Uiso 1 1 calc R
C25 C -0.5360(8) -0.4094(3) -0.6100(4) 0.0212(9) Uani 1 1 d .
H25 H -0.3781 -0.3939 -0.5703 0.025 Uiso 1 1 calc R
C26 C -1.0726(8) -0.2276(4) -0.4112(3) 0.0237(9) Uani 1 1 d .
H26 H -1.1179 -0.1805 -0.4628 0.028 Uiso 1 1 calc R
C27 C -0.8044(9) -0.2827(4) -0.8611(4) 0.0300(11) Uani 1 1 d .
H27 H -0.9462 -0.2821 -0.9091 0.036 Uiso 1 1 calc R
C29 C -0.9107(9) -0.5993(4) 0.0924(4) 0.0295(11) Uani 1 1 d .
H29 H -0.8093 -0.6481 0.1224 0.035 Uiso 1 1 calc R
C30 C -0.5734(8) -0.3458(3) -0.7050(3) 0.0201(9) Uani 1 1 d .
C35 C -0.7807(9) -0.3455(4) -0.7768(4) 0.0268(10) Uani 1 1 d .
H35 H -0.9049 -0.3881 -0.7679 0.032 Uiso 1 1 calc R

loop_
_atom_site_aniso_label
_atom_site_aniso_U_11
_atom_site_aniso_U_22
_atom_site_aniso_U_33
_atom_site_aniso_U_23
_atom_site_aniso_U_13
_atom_site_aniso_U_12
Br1 0.0404(3) 0.0225(3) 0.0246(2) 0.0008(2) 0.01225(17) 0.0038(2)
O2 0.0294(15) 0.0252(17) 0.0258(13) 0.003(2) 0.0071(11) -0.006(2)
O3 0.0188(15) 0.0265(18) 0.0245(15) 0.0009(15) 0.0030(11) -0.0022(13)
O4 0.0253(15) 0.0235(17) 0.0206(14) 0.0026(14) 0.0048(12) 0.0025(13)
C5 0.023(2) 0.025(3) 0.0200(19) -0.003(2) 0.0042(16) -0.001(2)
C6 0.022(2) 0.024(2) 0.021(2) -0.0045(18) 0.0004(16) -0.0052(18)
C7 0.025(2) 0.026(3) 0.024(2) -0.004(2) 0.0031(17) 0.001(2)
C8 0.024(2) 0.024(2) 0.0169(18) -0.0003(18) 0.0012(15) -0.0041(18)
C9 0.024(2) 0.028(3) 0.024(2) -0.003(2) 0.0063(16) -0.0005(19)
C10 0.0200(19) 0.024(2) 0.022(2) 0.0008(18) 0.0023(15) 0.0016(18)
O11 0.0258(15) 0.0241(17) 0.0219(15) 0.0032(14) -0.0005(12) -0.0035(13)
C12 0.030(2) 0.035(3) 0.0183(19) -0.004(2) 0.0062(18) -0.007(2)
C13 0.027(2) 0.022(2) 0.0150(18) -0.0052(17) 0.0004(16) -0.0005(18)
C14 0.042(2) 0.022(2) 0.032(2) 0.004(3) -0.0036(18) 0.000(3)
N15 0.0269(18) 0.022(2) 0.0217(17) -0.0020(16) 0.0062(14) 0.0037(16)
C16 0.040(3) 0.024(3) 0.020(2) 0.002(2) 0.0077(19) 0.006(2)
C17 0.028(2) 0.024(2) 0.020(2) 0.0031(18) 0.0058(17) -0.0016(19)
C18 0.025(2) 0.020(2) 0.0204(19) -0.0023(18) 0.0009(16) -0.0021(19)
C19 0.041(3) 0.035(3) 0.0184(19) 0.003(2) 0.0016(19) -0.006(2)
C20 0.021(2) 0.025(2) 0.020(2) -0.0050(18) 0.0022(16) -0.0013(18)
C21 0.034(2) 0.024(3) 0.030(2) 0.003(2) 0.0105(19) -0.001(2)
C22 0.026(2) 0.036(3) 0.0200(17) -0.005(2) 0.0021(14) 0.003(2)
C23 0.026(2) 0.019(2) 0.021(2) -0.0055(17) 0.0076(16) 0.0008(18)
C24 0.0219(19) 0.026(2) 0.026(2) 0.002(2) 0.0059(16) 0.0009(19)
C25 0.022(2) 0.016(2) 0.026(2) -0.0021(18) 0.0029(16) 0.0004(17)
C26 0.032(2) 0.019(2) 0.020(2) 0.0037(18) 0.0040(17) 0.0034(19)
C27 0.032(2) 0.035(3) 0.022(2) -0.002(2) 0.0026(18) 0.005(2)
C29 0.038(3) 0.026(3) 0.024(2) 0.0050(19) -0.0004(18) 0.002(2)
C30 0.025(2) 0.019(2) 0.0171(18) 0.0004(18) 0.0059(15) 0.0014(17)
C35 0.028(2) 0.030(3) 0.023(2) -0.001(2) 0.0036(17) -0.004(2)

loop_
_atom_type_symbol
_atom_type_description
_atom_type_scat_dispersion_real
_atom_type_scat_dispersion_imag
_atom_type_scat_source
C C 0.0181 0.0091 'International Tables Vol C Tables 4.2.6.8 and 6.1.1.4'
H H 0.0000 0.0000 'International Tables Vol C Tables 4.2.6.8 and 6.1.1.4'
Br Br -0.6763 1.2805 'International Tables Vol C Tables 4.2.6.8 and 6.1.1.4'
N N 0.0311 0.0180 'International Tables Vol C Tables 4.2.6.8 and 6.1.1.4'
O O 0.0492 0.0322 'International Tables Vol C Tables 4.2.6.8 and 6.1.1.4'

loop_
_geom_angle_atom_site_label_1
_geom_angle_atom_site_label_2
_geom_angle_atom_site_label_3
_geom_angle
C10 O3 H3 109.5
C20 O4 C8 104.4(4)
C13 C5 H5 119.0
C18 C5 H5 119.0
C18 C5 C13 122.0(4)
C9 C6 C13 118.3(4)
C12 C6 C9 123.0(5)
C12 C6 C13 118.8(5)
C9 C7 H7 119.9
C9 C7 C18 120.2(5)
C18 C7 H7 119.9
O4 C8 C17 117.3(4)
C26 C8 O4 107.7(4)
C26 C8 C17 135.0(4)
C6 C9 H9 119.1
C7 C9 C6 121.8(5)
C7 C9 H9 119.1
O3 C10 C17 108.7(4)
O3 C10 C23 108.5(4)
O3 C10 C25 112.5(4)
C17 C10 C25 108.1(4)
C23 C10 C17 110.9(4)
C23 C10 C25 108.2(4)
C23 O11 C14 115.9(4)
C6 C12 H12 119.3
C19 C12 C6 121.4(5)
C19 C12 H12 119.3
C5 C13 C6 118.4(4)
C22 C13 C5 122.9(4)
C22 C13 C6 118.6(4)
O11 C14 H14A 109.5
O11 C14 H14B 109.5
O11 C14 H14C 109.5
H14A C14 H14B 109.5
H14A C14 H14C 109.5
H14B C14 H14C 109.5
C20 N15 C26 104.7(4)
C21 C16 H16 120.2
C27 C16 H16 120.2
C27 C16 C21 119.7(5)
C8 C17 C10 112.8(4)
C8 C17 H17A 109.0
C8 C17 H17B 109.0
C10 C17 H17A 109.0
C10 C17 H17B 109.0
H17A C17 H17B 107.8
C5 C18 C7 119.3(4)
C5 C18 C20 122.0(4)
C7 C18 C20 118.7(4)
C12 C19 H19 120.2
C12 C19 C29 119.5(5)
C29 C19 H19 120.2
O4 C20 C18 117.6(4)
N15 C20 O4 113.8(4)
N15 C20 C18 128.5(4)
C16 C21 H21 120.0
C16 C21 C24 119.9(5)
C24 C21 H21 120.0
C13 C22 H22 119.7
C29 C22 C13 120.5(4)
C29 C22 H22 119.7
O2 C23 C10 122.9(4)
O2 C23 O11 125.1(5)
O11 C23 C10 111.9(4)
C21 C24 H24 119.9
C30 C24 C21 120.3(4)
C30 C24 H24 119.9
Br1 C25 H25 107.5
C10 C25 Br1 106.9(3)
C10 C25 H25 107.5
C30 C25 Br1 110.2(3)
C30 C25 C10 116.9(4)
C30 C25 H25 107.5
C8 C26 N15 109.2(4)
C8 C26 H26 125.4
N15 C26 H26 125.4
C16 C27 H27 119.6
C16 C27 C35 120.8(5)
C35 C27 H27 119.6
C19 C29 H29 119.4
C22 C29 C19 121.2(5)
C22 C29 H29 119.4
C24 C30 C25 117.3(4)
C24 C30 C35 119.5(4)
C35 C30 C25 123.3(4)
C27 C35 C30 119.8(5)
C27 C35 H35 120.1
C30 C35 H35 120.1

loop_
_geom_bond_atom_site_label_1
_geom_bond_atom_site_label_2
_geom_bond_distance
Br1 C25 1.983(5)
O2 C23 1.211(6)
O3 H3 0.8400
O3 C10 1.405(5)
O4 C8 1.380(6)
O4 C20 1.363(6)
C5 H5 0.9500
C5 C13 1.417(7)
C5 C18 1.365(7)
C6 C9 1.419(7)
C6 C12 1.401(7)
C6 C13 1.430(6)
C7 H7 0.9500
C7 C9 1.359(8)
C7 C18 1.426(7)
C8 C17 1.486(7)
C8 C26 1.342(7)
C9 H9 0.9500
C10 C17 1.544(7)
C10 C23 1.536(6)
C10 C25 1.548(6)
O11 C14 1.446(7)
O11 C23 1.331(6)
C12 H12 0.9500
C12 C19 1.366(8)
C13 C22 1.406(7)
C14 H14A 0.9800
C14 H14B 0.9800
C14 H14C 0.9800
N15 C20 1.290(7)
N15 C26 1.397(6)
C16 H16 0.9500
C16 C21 1.388(7)
C16 C27 1.384(8)
C17 H17A 0.9900
C17 H17B 0.9900
C18 C20 1.457(7)
C19 H19 0.9500
C19 C29 1.399(8)
C21 H21 0.9500
C21 C24 1.403(7)
C22 H22 0.9500
C22 C29 1.364(7)
C24 H24 0.9500
C24 C30 1.386(7)
C25 H25 1.0000
C25 C30 1.504(6)
C26 H26 0.9500
C27 H27 0.9500
C27 C35 1.389(7)
C29 H29 0.9500
C30 C35 1.401(6)
C35 H35 0.9500

loop_
_geom_torsion_atom_site_label_1
_geom_torsion_atom_site_label_2
_geom_torsion_atom_site_label_3
_geom_torsion_atom_site_label_4
_geom_torsion
Br1 C25 C30 C24 -114.4(4)
Br1 C25 C30 C35 65.6(5)
O3 C10 C17 C8 53.5(5)
O3 C10 C23 O2 -0.8(6)
O3 C10 C23 O11 175.9(4)
O3 C10 C25 Br1 -67.2(4)
O3 C10 C25 C30 56.8(6)
O4 C8 C17 C10 61.4(5)
O4 C8 C26 N15 -1.1(5)
C5 C13 C22 C29 178.8(5)
C5 C18 C20 O4 4.5(7)
C5 C18 C20 N15 -177.3(5)
C6 C12 C19 C29 -1.3(8)
C6 C13 C22 C29 0.6(7)
C7 C18 C20 O4 -174.7(4)
C7 C18 C20 N15 3.5(8)
C8 O4 C20 N15 -1.3(5)
C8 O4 C20 C18 177.2(4)
C9 C6 C12 C19 -179.8(5)
C9 C6 C13 C5 1.9(6)
C9 C6 C13 C22 -179.8(5)
C9 C7 C18 C5 0.2(7)
C9 C7 C18 C20 179.4(5)
C10 C25 C30 C24 123.3(5)
C10 C25 C30 C35 -56.8(6)
C12 C6 C9 C7 179.3(5)
C12 C6 C13 C5 -178.3(4)
C12 C6 C13 C22 0.0(7)
C12 C19 C29 C22 1.8(8)
C13 C5 C18 C7 0.8(7)
C13 C5 C18 C20 -178.4(4)
C13 C6 C9 C7 -1.0(7)
C13 C6 C12 C19 0.4(7)
C13 C22 C29 C19 -1.5(8)
C14 O11 C23 O2 5.2(7)
C14 O11 C23 C10 -171.5(4)
C16 C21 C24 C30 -0.1(8)
C16 C27 C35 C30 0.9(8)
C17 C8 C26 N15 178.3(5)
C17 C10 C23 O2 118.4(5)
C17 C10 C23 O11 -64.8(5)
C17 C10 C25 Br1 172.8(3)
C17 C10 C25 C30 -63.2(5)
C18 C5 C13 C6 -1.9(7)
C18 C5 C13 C22 179.9(5)
C18 C7 C9 C6 -0.1(8)
C20 O4 C8 C17 -178.1(4)
C20 O4 C8 C26 1.4(5)
C20 N15 C26 C8 0.4(6)
C21 C16 C27 C35 0.4(8)
C21 C24 C30 C25 -178.6(4)
C21 C24 C30 C35 1.4(7)
C23 C10 C17 C8 -65.7(5)
C23 C10 C25 Br1 52.7(4)
C23 C10 C25 C30 176.6(4)
C24 C30 C35 C27 -1.8(7)
C25 C10 C17 C8 175.9(4)
C25 C10 C23 O2 -123.2(5)
C25 C10 C23 O11 53.6(5)
C25 C30 C35 C27 178.2(5)
C26 C8 C17 C10 -118.0(6)
C26 N15 C20 O4 0.6(5)
C26 N15 C20 C18 -177.7(5)
C27 C16 C21 C24 -0.8(7)
